data_7213167
loop_
_publ_author_name
'Tavasli, Mustafa'
'O&#x2019;Hagan, David'
'Batsanov, Andrei S.'
'Foxon, Graham R.'
'Halliwell, Robert F.'
'Howard, Judith A. K.'

_publ_section_title
;
 The synthesis, conformation and antimuscarinic properties of ketone
 analogues of tropane esters
;
_journal_issue 23
_journal_name_full 'Journal of the Chemical Society, Perkin Transactions 1'
_journal_page_first 3455
_journal_paper_doi 10.1039/a907130j
_journal_year 1999
_chemical_formula_moiety 'C17 H24 N O2 1+,Cl 1-'
_chemical_formula_sum 'C17 H24 Cl N O2'
_chemical_formula_weight 309.82
_chemical_name_systematic
;
2-(tropan-3-yl)-1-para-methoxyphenyl-1-ethanone hydrochloride 
;
_space_group_IT_number 19
_symmetry_cell_setting orthorhombic
_symmetry_space_group_name_Hall 'P 2ac 2ab'
_symmetry_space_group_name_H-M 'P 21 21 21'
_atom_sites_solution_hydrogens difmap
_atom_sites_solution_primary direct
_atom_sites_solution_secondary difmap
_audit_creation_method SHELXL-97
_cell_angle_alpha 90.00
_cell_angle_beta 90.00
_cell_angle_gamma 90.00
_cell_formula_units_Z 4
_cell_length_a 6.341(1)
_cell_length_b 11.558(1)
_cell_length_c 21.415(4)
_cell_measurement_reflns_used 685
_cell_measurement_temperature 120(2)
_cell_measurement_theta_max 22
_cell_measurement_theta_min 12
_cell_volume 1569.5(4)
_computing_cell_refinement 'Bruker SMART'
_computing_data_collection 'Bruker SMART'
_computing_data_reduction 'Bruker SHELXTL'
_computing_molecular_graphics 'Bruker SHELXTL'
_computing_publication_material 'Bruker SHELXTL'
_computing_structure_refinement 'SHELXL-97 (Sheldrick, 1997)'
_computing_structure_solution 'SHELXS-97 (Sheldrick, 1990)'
_diffrn_ambient_temperature 120(2)
_diffrn_detector_area_resol_mean 8
_diffrn_measured_fraction_theta_full 1.000
_diffrn_measured_fraction_theta_max 1.000
_diffrn_measurement_device_type 'CCD area detector'
_diffrn_measurement_method 'omega scans'
_diffrn_radiation_monochromator graphite
_diffrn_radiation_source 'fine-focus sealed tube'
_diffrn_radiation_type MoK\a
_diffrn_radiation_wavelength 0.71073
_diffrn_reflns_av_R_equivalents 0.0670
_diffrn_reflns_av_sigmaI/netI 0.0491
_diffrn_reflns_limit_h_max 8
_diffrn_reflns_limit_h_min -8
_diffrn_reflns_limit_k_max 15
_diffrn_reflns_limit_k_min -14
_diffrn_reflns_limit_l_max 27
_diffrn_reflns_limit_l_min -23
_diffrn_reflns_number 10962
_diffrn_reflns_theta_full 27.48
_diffrn_reflns_theta_max 27.48
_diffrn_reflns_theta_min 1.90
_diffrn_standards_decay_% 0
_exptl_absorpt_coefficient_mu 0.248
_exptl_absorpt_correction_T_max 0.9521
_exptl_absorpt_correction_T_min 0.9293
_exptl_absorpt_correction_type none
_exptl_crystal_colour amber
_exptl_crystal_density_diffrn 1.311
_exptl_crystal_density_method 'not measured'
_exptl_crystal_description block
_exptl_crystal_F_000 664
_exptl_crystal_size_max 0.30
_exptl_crystal_size_mid 0.25
_exptl_crystal_size_min 0.20
_refine_diff_density_max 0.293
_refine_diff_density_min -0.181
_refine_diff_density_rms 0.048
_refine_ls_abs_structure_details 'Flack H D (1983), Acta Cryst. A39, 876-881'
_refine_ls_abs_structure_Flack -0.05(6)
_refine_ls_extinction_method none
_refine_ls_goodness_of_fit_ref 1.056
_refine_ls_hydrogen_treatment refall
_refine_ls_matrix_type full
_refine_ls_number_parameters 286
_refine_ls_number_reflns 3571
_refine_ls_number_restraints 0
_refine_ls_restrained_S_all 1.056
_refine_ls_R_factor_all 0.0481
_refine_ls_R_factor_gt 0.0370
_refine_ls_shift/su_max 0.001
_refine_ls_shift/su_mean 0.000
_refine_ls_structure_factor_coef Fsqd
_refine_ls_weighting_details 'calc w=1/[\s^2^(Fo^2^)+(0.0399P)^2^+0.2389P] where P=(Fo^2^+2Fc^2^)/3'
_refine_ls_weighting_scheme calc
_refine_ls_wR_factor_gt 0.0806
_refine_ls_wR_factor_ref 0.0855
_reflns_number_gt 3099
_reflns_number_total 3571
_reflns_threshold_expression >2sigma(I)
_cod_data_source_file 907130jsup1.cif
_cod_data_source_block 5.HCl
_cod_depositor_comments
;
The following automatic conversions were performed:

'_symmetry_cell_setting' value 'Orthorhombic' changed to
'orthorhombic' according to
/home/saulius/struct/CIF-dictionaries/cif_core.dic dictionary named
'cif_core.dic' version 2.4.2 from 2011-04-26.

Automatic conversion script
Id: cif_fix_values 1891 2012-01-12 08:04:46Z andrius 
;
_cod_original_sg_symbol_H-M P2(1)2(1)2(1)
_cod_database_code 7213167

loop_
_symmetry_equiv_pos_as_xyz
'x, y, z'
'-x+1/2, -y, z+1/2'
'-x, y+1/2, -z+1/2'
'x+1/2, -y+1/2, -z'

loop_
_atom_site_label
_atom_site_type_symbol
_atom_site_fract_x
_atom_site_fract_y
_atom_site_fract_z
_atom_site_U_iso_or_equiv
_atom_site_adp_type
_atom_site_occupancy
_atom_site_symmetry_multiplicity
_atom_site_calc_flag
Cl Cl 1.31301(8) 0.68637(4) 0.35969(2) 0.02633(12) Uani 1 1 d
O1 O 0.6676(2) 0.69786(12) 0.13370(7) 0.0299(3) Uani 1 1 d
O2 O -0.1360(2) 0.48215(12) 0.00267(7) 0.0272(3) Uani 1 1 d
N N 1.0065(3) 0.48554(14) 0.34309(7) 0.0206(3) Uani 1 1 d
H1N H 1.119(4) 0.549(2) 0.3405(10) 0.029(6) Uiso 1 1 d
C1 C 0.7921(3) 0.54022(17) 0.33029(9) 0.0218(4) Uani 1 1 d
H1 H 0.745(3) 0.5880(17) 0.3654(10) 0.015(5) Uiso 1 1 d
C2 C 0.8168(4) 0.61657(16) 0.27231(9) 0.0224(4) Uani 1 1 d
H21 H 0.922(4) 0.678(2) 0.2851(10) 0.022(5) Uiso 1 1 d
H22 H 0.681(4) 0.655(2) 0.2656(10) 0.027(6) Uiso 1 1 d
C3 C 0.8986(3) 0.55303(18) 0.21326(9) 0.0212(4) Uani 1 1 d
H3 H 0.960(4) 0.6091(19) 0.1890(10) 0.019(5) Uiso 1 1 d
C4 C 1.0648(3) 0.46057(18) 0.23110(9) 0.0230(4) Uani 1 1 d
H41 H 1.078(4) 0.401(2) 0.1955(13) 0.039(7) Uiso 1 1 d
H42 H 1.199(4) 0.500(2) 0.2352(10) 0.025(6) Uiso 1 1 d
C5 C 1.0183(3) 0.39547(17) 0.29171(9) 0.0204(4) Uani 1 1 d
H5 H 1.135(4) 0.3451(18) 0.3013(10) 0.018(5) Uiso 1 1 d
C6 C 0.7986(4) 0.33888(16) 0.29500(9) 0.0228(4) Uani 1 1 d
H61 H 0.807(4) 0.269(2) 0.3237(11) 0.029(6) Uiso 1 1 d
H62 H 0.748(4) 0.3096(19) 0.2532(11) 0.030(6) Uiso 1 1 d
C7 C 0.6510(3) 0.43324(18) 0.32170(9) 0.0231(4) Uani 1 1 d
H71 H 0.587(4) 0.413(2) 0.3612(13) 0.040(7) Uiso 1 1 d
H72 H 0.529(4) 0.451(2) 0.2945(12) 0.035(6) Uiso 1 1 d
C8 C 1.0308(4) 0.4360(2) 0.40698(10) 0.0253(4) Uani 1 1 d
H81 H 1.149(4) 0.382(2) 0.4063(11) 0.030(6) Uiso 1 1 d
H82 H 0.918(5) 0.404(2) 0.4195(13) 0.046(8) Uiso 1 1 d
H83 H 1.076(4) 0.500(2) 0.4351(11) 0.031(6) Uiso 1 1 d
C9 C 0.7217(3) 0.50493(17) 0.17167(9) 0.0210(4) Uani 1 1 d
H92 H 0.783(4) 0.446(2) 0.1416(11) 0.030(6) Uiso 1 1 d
H92 H 0.617(4) 0.461(2) 0.1952(11) 0.026(6) Uiso 1 1 d
C10 C 0.6085(3) 0.59737(16) 0.13358(9) 0.0205(4) Uani 1 1 d
C11 C 0.4199(3) 0.56109(18) 0.09693(9) 0.0205(4) Uani 1 1 d
C12 C 0.2966(3) 0.64645(17) 0.06778(9) 0.0218(4) Uani 1 1 d
H12 H 0.343(4) 0.725(2) 0.0700(10) 0.023(6) Uiso 1 1 d
C13 C 0.1134(3) 0.61801(17) 0.03637(9) 0.0241(4) Uani 1 1 d
H13 H 0.034(4) 0.680(2) 0.0169(11) 0.030(6) Uiso 1 1 d
C14 C 0.0500(3) 0.50234(18) 0.03259(9) 0.0222(4) Uani 1 1 d
C15 C 0.1736(3) 0.41591(16) 0.05989(9) 0.0228(4) Uani 1 1 d
H15 H 0.119(4) 0.336(2) 0.0576(11) 0.030(6) Uiso 1 1 d
C16 C 0.3572(3) 0.44573(17) 0.09190(9) 0.0215(4) Uani 1 1 d
H16 H 0.437(3) 0.3839(18) 0.1124(10) 0.017(5) Uiso 1 1 d
C17 C -0.1993(4) 0.36277(19) -0.00365(10) 0.0277(4) Uani 1 1 d
H171 H -0.208(4) 0.323(2) 0.0374(12) 0.033(6) Uiso 1 1 d
H172 H -0.347(4) 0.3682(19) -0.0227(10) 0.025(6) Uiso 1 1 d
H173 H -0.099(4) 0.320(2) -0.0302(12) 0.035(6) Uiso 1 1 d

loop_
_atom_site_aniso_label
_atom_site_aniso_U_11
_atom_site_aniso_U_22
_atom_site_aniso_U_33
_atom_site_aniso_U_23
_atom_site_aniso_U_13
_atom_site_aniso_U_12
Cl 0.0280(2) 0.0238(2) 0.0271(2) -0.0023(2) -0.0068(2) -0.0012(2)
O1 0.0328(8) 0.0252(7) 0.0318(8) 0.0046(6) -0.0107(7) -0.0046(6)
O2 0.0246(7) 0.0302(7) 0.0268(7) 0.0002(6) -0.0058(6) 0.0004(6)
N 0.0218(8) 0.0226(8) 0.0175(8) 0.0003(6) -0.0030(6) 0.0019(7)
C1 0.0215(10) 0.0257(9) 0.0181(9) -0.0008(7) -0.0025(8) 0.0058(8)
C2 0.0257(10) 0.0200(9) 0.0216(9) 0.0003(7) -0.0043(9) 0.0024(9)
C3 0.0220(9) 0.0228(9) 0.0188(9) 0.0046(8) -0.0032(8) -0.0020(8)
C4 0.0207(11) 0.0285(11) 0.0199(10) 0.0007(8) -0.0002(7) 0.0015(8)
C5 0.0220(10) 0.0219(9) 0.0172(9) -0.0015(7) -0.0029(8) 0.0042(8)
C6 0.0250(10) 0.0220(9) 0.0214(9) 0.0010(7) -0.0018(9) -0.0002(8)
C7 0.0213(10) 0.0276(10) 0.0204(9) 0.0031(8) 0.0016(8) 0.0013(8)
C8 0.0302(11) 0.0273(10) 0.0185(9) 0.0026(9) -0.0025(9) 0.0035(10)
C9 0.0223(10) 0.0221(9) 0.0186(9) 0.0007(8) -0.0016(8) 0.0009(8)
C10 0.0213(9) 0.0252(9) 0.0149(9) -0.0005(7) 0.0015(8) -0.0002(7)
C11 0.0224(10) 0.0264(9) 0.0127(8) -0.0007(8) 0.0003(7) 0.0021(8)
C12 0.0258(10) 0.0221(9) 0.0175(9) 0.0009(7) -0.0002(9) 0.0001(8)
C13 0.0269(11) 0.0264(10) 0.0190(9) 0.0029(8) -0.0007(8) 0.0060(8)
C14 0.0197(9) 0.0313(10) 0.0155(9) -0.0015(8) 0.0000(7) 0.0008(8)
C15 0.0240(10) 0.0204(9) 0.0239(9) -0.0008(7) -0.0003(8) -0.0008(8)
C16 0.0237(10) 0.0224(9) 0.0183(9) 0.0004(8) -0.0002(7) 0.0030(8)
C17 0.0265(11) 0.0312(10) 0.0253(10) 0.0010(9) -0.0046(10) -0.0019(10)

loop_
_atom_type_symbol
_atom_type_description
_atom_type_scat_dispersion_real
_atom_type_scat_dispersion_imag
_atom_type_scat_source
C C 0.0033 0.0016 'International Tables Vol C Tables 4.2.6.8 and 6.1.1.4'
H H 0.0000 0.0000 'International Tables Vol C Tables 4.2.6.8 and 6.1.1.4'
N N 0.0061 0.0033 'International Tables Vol C Tables 4.2.6.8 and 6.1.1.4'
O O 0.0106 0.0060 'International Tables Vol C Tables 4.2.6.8 and 6.1.1.4'
Cl Cl 0.1484 0.1585 'International Tables Vol C Tables 4.2.6.8 and 6.1.1.4'

loop_
_geom_angle_atom_site_label_1
_geom_angle_atom_site_label_2
_geom_angle_atom_site_label_3
_geom_angle
C14 O2 C17 116.65(16)
C8 N C5 113.38(15)
C8 N C1 114.62(16)
C5 N C1 101.42(14)
C8 N H1N 104.7(13)
C5 N H1N 114.9(13)
C1 N H1N 108.1(13)
N C1 C2 107.08(16)
N C1 C7 101.96(15)
C2 C1 C7 115.21(16)
N C1 H1 111.6(12)
C2 C1 H1 109.2(11)
C7 C1 H1 111.6(11)
C1 C2 C3 114.97(16)
C1 C2 H21 104.7(13)
C3 C2 H21 109.5(12)
C1 C2 H22 106.9(14)
C3 C2 H22 112.9(13)
H21 C2 H22 107.3(18)
C9 C3 C4 112.97(17)
C9 C3 C2 113.55(17)
C4 C3 C2 110.67(16)
C9 C3 H3 103.8(14)
C4 C3 H3 109.8(14)
C2 C3 H3 105.6(14)
C5 C4 C3 114.70(17)
C5 C4 H41 108.1(15)
C3 C4 H41 109.5(14)
C5 C4 H42 108.8(13)
C3 C4 H42 107.3(14)
H41 C4 H42 108.2(19)
N C5 C4 106.72(15)
N C5 C6 102.34(16)
C4 C5 C6 114.96(17)
N C5 H5 107.3(12)
C4 C5 H5 109.3(13)
C6 C5 H5 115.3(12)
C5 C6 C7 105.36(15)
C5 C6 H61 108.3(14)
C7 C6 H61 111.6(14)
C5 C6 H62 112.8(13)
C7 C6 H62 111.9(13)
H61 C6 H62 106.8(18)
C1 C7 C6 105.00(16)
C1 C7 H71 109.6(15)
C6 C7 H71 114.0(15)
C1 C7 H72 111.0(15)
C6 C7 H72 113.7(15)
H71 C7 H72 104(2)
N C8 H81 108.2(15)
N C8 H82 111.7(19)
H81 C8 H82 112(2)
N C8 H83 107.4(14)
H81 C8 H83 105.4(19)
H82 C8 H83 112(2)
C10 C9 C3 113.61(16)
C10 C9 H92 108.1(13)
C3 C9 H92 109.2(13)
C10 C9 H92 108.8(13)
C3 C9 H92 112.6(13)
H92 C9 H92 103.9(18)
O1 C10 C11 121.00(18)
O1 C10 C9 121.44(17)
C11 C10 C9 117.55(16)
C16 C11 C12 118.54(18)
C16 C11 C10 122.56(17)
C12 C11 C10 118.87(18)
C13 C12 C11 121.13(19)
C13 C12 H12 120.7(14)
C11 C12 H12 118.2(14)
C12 C13 C14 119.81(19)
C12 C13 H13 117.9(14)
C14 C13 H13 122.2(14)
O2 C14 C15 124.04(19)
O2 C14 C13 116.09(18)
C15 C14 C13 119.85(19)
C16 C15 C14 119.81(18)
C16 C15 H15 123.4(15)
C14 C15 H15 116.7(15)
C15 C16 C11 120.82(18)
C15 C16 H16 118.1(12)
C11 C16 H16 121.0(12)
O2 C17 H171 112.3(14)
O2 C17 H172 103.5(13)
H171 C17 H172 109(2)
O2 C17 H173 110.6(14)
H171 C17 H173 108(2)
H172 C17 H173 113.0(18)

loop_
_geom_bond_atom_site_label_1
_geom_bond_atom_site_label_2
_geom_bond_distance
O1 C10 1.220(2)
O2 C14 1.362(2)
O2 C17 1.443(3)
N C8 1.491(3)
N C5 1.517(2)
N C1 1.524(3)
N H1N 1.02(3)
C1 C2 1.531(3)
C1 C7 1.537(3)
C1 H1 0.98(2)
C2 C3 1.552(3)
C2 H21 1.01(2)
C2 H22 0.98(3)
C3 C9 1.536(3)
C3 C4 1.549(3)
C3 H3 0.92(2)
C4 C5 1.529(3)
C4 H41 1.03(3)
C4 H42 0.97(3)
C5 C6 1.541(3)
C5 H5 0.96(2)
C6 C7 1.547(3)
C6 H61 1.01(2)
C6 H62 1.01(2)
C7 H71 0.97(3)
C7 H72 0.99(3)
C8 H81 0.97(3)
C8 H82 0.85(3)
C8 H83 1.00(3)
C9 C10 1.524(3)
C9 H92 1.01(2)
C9 H92 0.98(2)
C10 C11 1.491(3)
C11 C16 1.396(3)
C11 C12 1.405(3)
C12 C13 1.382(3)
C12 H12 0.95(2)
C13 C14 1.398(3)
C13 H13 0.97(2)
C14 C15 1.398(3)
C15 C16 1.394(3)
C15 H15 0.99(2)
C16 H16 0.98(2)
C17 H171 1.00(3)
C17 H172 1.02(2)
C17 H173 0.98(3)

loop_
_geom_hbond_atom_site_label_D
_geom_hbond_atom_site_label_H
_geom_hbond_atom_site_label_A
_geom_hbond_distance_DH
_geom_hbond_distance_HA
_geom_hbond_distance_DA
_geom_hbond_angle_DHA
N H1N Cl 1.02(3) 2.05(3) 3.0481(18) 164.2(18)

loop_
_geom_torsion_atom_site_label_1
_geom_torsion_atom_site_label_2
_geom_torsion_atom_site_label_3
_geom_torsion_atom_site_label_4
_geom_torsion
C8 N C1 C2 163.31(17)
C5 N C1 C2 -74.15(17)
C8 N C1 C7 -75.32(19)
C5 N C1 C7 47.23(17)
N C1 C2 C3 57.0(2)
C7 C1 C2 C3 -55.6(2)
C1 C2 C3 C9 91.2(2)
C1 C2 C3 C4 -37.0(2)
C9 C3 C4 C5 -90.7(2)
C2 C3 C4 C5 37.9(2)
C8 N C5 C4 -161.54(17)
C1 N C5 C4 75.07(18)
C8 N C5 C6 77.3(2)
C1 N C5 C6 -46.04(17)
C3 C4 C5 N -59.0(2)
C3 C4 C5 C6 53.7(2)
N C5 C6 C7 27.11(18)
C4 C5 C6 C7 -88.1(2)
N C1 C7 C6 -29.87(18)
C2 C1 C7 C6 85.7(2)
C5 C6 C7 C1 1.8(2)
C4 C3 C9 C10 -157.61(16)
C2 C3 C9 C10 75.3(2)
C3 C9 C10 O1 5.2(3)
C3 C9 C10 C11 -173.72(16)
O1 C10 C11 C16 175.05(19)
C9 C10 C11 C16 -6.1(3)
O1 C10 C11 C12 -6.9(3)
C9 C10 C11 C12 172.00(17)
C10 C11 C12 C13 -176.15(17)
C17 O2 C14 C15 -3.7(3)
C17 O2 C14 C13 177.70(18)
C12 C13 C14 O2 177.83(17)
O2 C14 C15 C16 -177.19(17)
